data_8107659
loop_
_publ_author_name
'Kong, Yang'
'Lu, ChenFei'
'Wang, Chang-Zhao'
'Tian, Bin'
'Dang, YiXuan'
'Han, ZiHao'

_publ_section_title
;
 The crystal structure of
 catena-poly[aqua-(4-iodopyridine-2,6-dicarboxylato-\k 3 N,O,O
 &#x2032;)-copper(II)] monohydrate, C7H6NO6ICu
;
_journal_issue 6
_journal_name_full 'Zeitschrift f\"ur Kristallographie - New Crystal Structures'
_journal_page_first 1057
_journal_page_last 1059
_journal_paper_doi 10.1515/ncrs-2023-0296
_journal_volume 238
_journal_year 2023
_chemical_formula_moiety 'C7 H4 Cu I N O5, H2 O'
_chemical_formula_sum 'C7 H6 Cu I N O6'
_chemical_formula_weight 390.57
_space_group_crystal_system monoclinic
_space_group_IT_number 14
_space_group_name_Hall '-P 2yn'
_space_group_name_H-M_alt 'P 1 21/n 1'
_atom_sites_solution_hydrogens mixed
_cell_angle_alpha 90
_cell_angle_beta 97.636(4)
_cell_angle_gamma 90
_cell_formula_units_Z 4
_cell_length_a 9.7229(4)
_cell_length_b 5.1728(2)
_cell_length_c 20.8336(8)
_cell_measurement_reflns_used 4895
_cell_measurement_temperature 292.7(3)
_cell_measurement_theta_max 25.9940
_cell_measurement_theta_min 4.2160
_cell_volume 1038.53(7)
_computing_cell_refinement 'CrysAlisPro 1.171.38.41r (Rigaku OD, 2015)'
_computing_data_collection 'CrysAlisPro 1.171.38.41r (Rigaku OD, 2015)'
_computing_data_reduction 'CrysAlisPro 1.171.38.41r (Rigaku OD, 2015)'
_computing_molecular_graphics 'Olex2 (Dolomanov et al., 2009)'
_computing_publication_material 'Olex2 (Dolomanov et al., 2009)'
_computing_structure_refinement 'ShelXL (Sheldrick, 2015)'
_computing_structure_solution 'ShelXT (Sheldrick, 2015)'
_diffrn_ambient_environment air
_diffrn_ambient_temperature 292.7(3)
_diffrn_detector 'CCD plate'
_diffrn_detector_area_resol_mean 8.0584
_diffrn_detector_type EosS2
_diffrn_measured_fraction_theta_full 0.982
_diffrn_measured_fraction_theta_max 0.982
_diffrn_measurement_details
;
List of Runs (angles in degrees, time in seconds):

  # Type    Start    End  Width  t~exp~   \w     \q     \k     \f   Frames
--------------------------------------------------------------------------
  1  \w    -79.00  60.00   1.00    5.00    --   -9.62   0.00  30.00  139
  2  \w    -77.00  17.00   1.00    5.00    --   -9.62 -77.00  30.00   94
  3  \w    -26.00   1.00   1.00    5.00    --   -9.62  57.00 150.00   27
  4  \w    -20.00   5.00   1.00    5.00    --   -9.62 -99.00  30.00   25
  5  \w     -6.00  20.00   1.00    5.00    --   -9.62 -99.00-150.00   26
  6  \w      8.00  34.00   1.00    5.00    --   10.64  57.00-180.00   26
  7  \w    -22.00  27.00   1.00    5.00    --   10.64 -94.00-133.00   49
  8  \w    -26.00  50.00   1.00    5.00    --   -9.62  57.00  60.00   76
;
_diffrn_measurement_device 'four-circle diffractometer'
_diffrn_measurement_device_type 'SuperNova, Single source at offset, EosS2'
_diffrn_measurement_method '\w scans'
_diffrn_orient_matrix_type 'CrysAlisPro convention (1999,Acta A55,543-557)'
_diffrn_orient_matrix_UB_11 -0.0689864000
_diffrn_orient_matrix_UB_12 -0.0216492000
_diffrn_orient_matrix_UB_13 0.0062812000
_diffrn_orient_matrix_UB_21 -0.0255063000
_diffrn_orient_matrix_UB_22 0.0466114000
_diffrn_orient_matrix_UB_23 -0.0313565000
_diffrn_orient_matrix_UB_31 0.0024154000
_diffrn_orient_matrix_UB_32 -0.1270862000
_diffrn_orient_matrix_UB_33 -0.0125812000
_diffrn_radiation_monochromator mirror
_diffrn_radiation_probe x-ray
_diffrn_radiation_type MoK\a
_diffrn_radiation_wavelength 0.71073
_diffrn_reflns_av_R_equivalents 0.0357
_diffrn_reflns_av_unetI/netI 0.0279
_diffrn_reflns_Laue_measured_fraction_full 0.982
_diffrn_reflns_Laue_measured_fraction_max 0.982
_diffrn_reflns_limit_h_max 10
_diffrn_reflns_limit_h_min -11
_diffrn_reflns_limit_k_max 6
_diffrn_reflns_limit_k_min -5
_diffrn_reflns_limit_l_max 24
_diffrn_reflns_limit_l_min -24
_diffrn_reflns_number 9029
_diffrn_reflns_point_group_measured_fraction_full 0.982
_diffrn_reflns_point_group_measured_fraction_max 0.982
_diffrn_reflns_theta_full 24.996
_diffrn_reflns_theta_max 24.996
_diffrn_reflns_theta_min 3.401
_diffrn_source 'micro-focus sealed X-ray tube'
_diffrn_source_type 'SuperNova (Mo) X-ray Source'
_exptl_absorpt_coefficient_mu 5.088
_exptl_absorpt_correction_T_max 1.00000
_exptl_absorpt_correction_T_min 0.43378
_exptl_absorpt_correction_type multi-scan
_exptl_absorpt_process_details
;
CrysAlisPro 1.171.38.41r (Rigaku Oxford Diffraction, 2015)
Empirical absorption correction using spherical harmonics,
 implemented in SCALE3 ABSPACK scaling algorithm.
;
_exptl_crystal_colour green
_exptl_crystal_colour_primary green
_exptl_crystal_density_diffrn 2.498
_exptl_crystal_description block
_exptl_crystal_F_000 740
_exptl_crystal_size_max 0.31
_exptl_crystal_size_mid 0.27
_exptl_crystal_size_min 0.23
_refine_diff_density_max 0.421
_refine_diff_density_min -1.082
_refine_diff_density_rms 0.148
_refine_ls_extinction_coef .
_refine_ls_extinction_method none
_refine_ls_goodness_of_fit_ref 1.108
_refine_ls_hydrogen_treatment constr
_refine_ls_matrix_type full
_refine_ls_number_parameters 149
_refine_ls_number_reflns 1790
_refine_ls_number_restraints 0
_refine_ls_restrained_S_all 1.108
_refine_ls_R_factor_all 0.0319
_refine_ls_R_factor_gt 0.0287
_refine_ls_shift/su_max 0.000
_refine_ls_shift/su_mean 0.000
_refine_ls_structure_factor_coef Fsqd
_refine_ls_weighting_details 'w=1/[\s^2^(Fo^2^)+(0.0328P)^2^+1.0532P] where P=(Fo^2^+2Fc^2^)/3'
_refine_ls_weighting_scheme calc
_refine_ls_wR_factor_gt 0.0670
_refine_ls_wR_factor_ref 0.0687
_reflns_Friedel_coverage 0.000
_reflns_Friedel_fraction_full .
_reflns_Friedel_fraction_max .
_reflns_number_gt 1642
_reflns_number_total 1790
_reflns_threshold_expression 'I > 2\s(I)'
_cod_data_source_file suppl_j_ncrs-2023-0296_suppl_001.cif
_cod_data_source_block 521b7
_cod_original_cell_volume 1038.52(7)
_cod_database_code 8107659
_shelx_space_group_comment
;
The symmetry employed for this shelxl refinement is uniquely defined
by the following loop, which should always be used as a source of
symmetry information in preference to the above space-group names.
They are only intended as comments.
;
_reflns_odcompleteness_completeness 99.53
_reflns_odcompleteness_iscentric 1
_reflns_odcompleteness_theta 23.21
_olex2_refinement_description
;
1. Fixed Uiso
 At 1.2 times of:
  All C(H) groups
 At 1.5 times of:
  All O(H,H) groups
2.a Free rotating group:
 O6(H6A,H6B)
2.b Rotating group:
 O5(H5A,H5B)
2.c Aromatic/amide H refined with riding coordinates:
 C3(H3), C5(H5)
;
_olex2_submission_special_instructions 'No special instructions were received'
_oxdiff_exptl_absorpt_empirical_details
;
Empirical correction (ABSPACK) includes:
- Absorption correction using spherical harmonics
- Frame scaling
;
_oxdiff_exptl_absorpt_empirical_full_max 1.831
_oxdiff_exptl_absorpt_empirical_full_min 0.559

loop_
_space_group_symop_operation_xyz
'x, y, z'
'-x+1/2, y+1/2, -z+1/2'
'-x, -y, -z'
'x-1/2, -y-1/2, z-1/2'

loop_
_atom_site_label
_atom_site_type_symbol
_atom_site_fract_x
_atom_site_fract_y
_atom_site_fract_z
_atom_site_U_iso_or_equiv
_atom_site_adp_type
_atom_site_occupancy
_atom_site_site_symmetry_order
_atom_site_calc_flag
_atom_site_refinement_flags_posn
_atom_site_refinement_flags_adp
_atom_site_refinement_flags_occupancy
_atom_site_disorder_assembly
_atom_site_disorder_group
I1 I 0.79457(3) 0.69797(6) 0.48485(2) 0.03385(14) Uani 1 1 d . . . . .
Cu1 Cu 0.50749(5) 0.18515(8) 0.73115(2) 0.01738(15) Uani 1 1 d . . . . .
O1 O 0.3717(3) 0.4815(5) 0.70608(13) 0.0223(6) Uani 1 1 d . . . . .
O2 O 0.3524(3) 0.8389(5) 0.64428(15) 0.0313(7) Uani 1 1 d . . . . .
O3 O 0.6642(3) -0.0708(5) 0.72716(12) 0.0182(6) Uani 1 1 d . . . . .
O4 O 0.8640(3) -0.1049(5) 0.68501(12) 0.0229(6) Uani 1 1 d . . . . .
O5 O 0.4024(3) 0.0298(5) 0.79305(13) 0.0253(6) Uani 1 1 d . . . . .
H5A H 0.4211 -0.1339 0.7975 0.038 Uiso 1 1 d GR . . . .
H5B H 0.3145 0.0313 0.7785 0.038 Uiso 1 1 d GR . . . .
N1 N 0.5878(3) 0.3302(5) 0.66067(14) 0.0156(7) Uani 1 1 d . . . . .
C1 C 0.4062(4) 0.6298(8) 0.66128(19) 0.0226(9) Uani 1 1 d . . . . .
C2 C 0.5289(4) 0.5347(7) 0.63043(18) 0.0170(8) Uani 1 1 d . . . . .
C3 C 0.5832(4) 0.6435(7) 0.57866(19) 0.0221(9) Uani 1 1 d . . . . .
H3 H 0.5408 0.7844 0.5564 0.027 Uiso 1 1 calc R . . . .
C4 C 0.7045(4) 0.5340(8) 0.56084(17) 0.0214(9) Uani 1 1 d . . . . .
C5 C 0.7663(4) 0.3218(7) 0.59436(19) 0.0203(9) Uani 1 1 d . . . . .
H5 H 0.8473 0.2490 0.5832 0.024 Uiso 1 1 calc R . . . .
C6 C 0.7032(4) 0.2229(7) 0.64477(18) 0.0175(9) Uani 1 1 d . . . . .
C7 C 0.7494(4) -0.0023(7) 0.68929(17) 0.0176(8) Uani 1 1 d . . . . .
O6 O 1.0927(3) 0.0919(6) 0.63485(14) 0.0295(7) Uani 1 1 d . . . . .
H6A H 1.1660 0.0025 0.6441 0.044 Uiso 1 1 d G . . . .
H6B H 1.0269 -0.0131 0.6385 0.044 Uiso 1 1 d G . . . .

loop_
_atom_site_aniso_label
_atom_site_aniso_U_11
_atom_site_aniso_U_22
_atom_site_aniso_U_33
_atom_site_aniso_U_23
_atom_site_aniso_U_13
_atom_site_aniso_U_12
I1 0.0351(2) 0.0427(2) 0.02619(19) 0.00919(12) 0.01300(14) -0.00129(13)
Cu1 0.0131(3) 0.0184(3) 0.0221(3) 0.00235(18) 0.0077(2) 0.00182(18)
O1 0.0146(14) 0.0240(14) 0.0304(15) 0.0049(12) 0.0104(12) 0.0031(12)
O2 0.0256(17) 0.0247(16) 0.0456(18) 0.0098(14) 0.0117(14) 0.0151(13)
O3 0.0138(14) 0.0186(13) 0.0234(14) 0.0031(11) 0.0068(11) 0.0013(11)
O4 0.0162(15) 0.0263(14) 0.0274(15) 0.0062(12) 0.0074(12) 0.0103(12)
O5 0.0146(14) 0.0274(15) 0.0351(16) 0.0042(13) 0.0080(12) -0.0037(12)
N1 0.0128(17) 0.0152(16) 0.0189(17) -0.0009(13) 0.0023(13) 0.0011(13)
C1 0.014(2) 0.024(2) 0.029(2) -0.0043(19) -0.0002(17) 0.0000(18)
C2 0.012(2) 0.0167(19) 0.022(2) -0.0011(16) 0.0017(16) 0.0017(16)
C3 0.025(2) 0.020(2) 0.021(2) 0.0061(17) 0.0004(18) 0.0010(18)
C4 0.022(2) 0.026(2) 0.0169(19) 0.0001(17) 0.0033(17) -0.0052(18)
C5 0.015(2) 0.024(2) 0.023(2) -0.0010(16) 0.0065(17) 0.0029(16)
C6 0.015(2) 0.0172(19) 0.020(2) -0.0003(16) 0.0012(17) 0.0008(16)
C7 0.017(2) 0.0165(19) 0.019(2) -0.0042(16) 0.0007(17) 0.0004(17)
O6 0.0222(16) 0.0301(16) 0.0373(17) 0.0080(14) 0.0081(14) 0.0024(13)

loop_
_atom_type_symbol
_atom_type_description
_atom_type_scat_dispersion_real
_atom_type_scat_dispersion_imag
_atom_type_scat_source
C C 0.0033 0.0016 'International Tables Vol C Tables 4.2.6.8 and 6.1.1.4'
H H 0.0000 0.0000 'International Tables Vol C Tables 4.2.6.8 and 6.1.1.4'
Cu Cu 0.3201 1.2651 'International Tables Vol C Tables 4.2.6.8 and 6.1.1.4'
I I -0.4742 1.8119 'International Tables Vol C Tables 4.2.6.8 and 6.1.1.4'
N N 0.0061 0.0033 'International Tables Vol C Tables 4.2.6.8 and 6.1.1.4'
O O 0.0106 0.0060 'International Tables Vol C Tables 4.2.6.8 and 6.1.1.4'

loop_
_geom_angle_atom_site_label_1
_geom_angle_atom_site_label_2
_geom_angle_atom_site_label_3
_geom_angle
_geom_angle_site_symmetry_1
_geom_angle_site_symmetry_3
O1 Cu1 O4 96.21(10) . 2_656
O3 Cu1 O1 160.33(10) . .
O3 Cu1 O4 90.23(10) . 2_656
O5 Cu1 O1 95.83(11) . .
O5 Cu1 O3 102.93(11) . .
O5 Cu1 O4 88.37(11) . 2_656
N1 Cu1 O1 79.91(11) . .
N1 Cu1 O3 80.71(11) . .
N1 Cu1 O4 99.41(11) . 2_656
N1 Cu1 O5 171.46(12) . .
C1 O1 Cu1 114.3(2) . .
C7 O3 Cu1 113.6(2) . .
C7 O4 Cu1 123.4(2) . 2_646
Cu1 O5 H5A 110.8 . .
Cu1 O5 H5B 110.4 . .
H5A O5 H5B 103.2 . .
C2 N1 Cu1 119.1(3) . .
C2 N1 C6 122.7(3) . .
C6 N1 Cu1 118.2(2) . .
O1 C1 C2 114.3(3) . .
O2 C1 O1 126.2(4) . .
O2 C1 C2 119.5(4) . .
N1 C2 C1 112.0(3) . .
N1 C2 C3 120.8(4) . .
C3 C2 C1 127.2(3) . .
C2 C3 H3 121.2 . .
C2 C3 C4 117.7(3) . .
C4 C3 H3 121.2 . .
C3 C4 I1 119.3(3) . .
C5 C4 I1 120.2(3) . .
C5 C4 C3 120.5(4) . .
C4 C5 H5 121.1 . .
C6 C5 C4 117.8(4) . .
C6 C5 H5 121.1 . .
N1 C6 C5 120.5(3) . .
N1 C6 C7 111.0(3) . .
C5 C6 C7 128.5(4) . .
O3 C7 C6 115.4(3) . .
O4 C7 O3 126.1(3) . .
O4 C7 C6 118.5(3) . .
H6A O6 H6B 104.5 . .

loop_
_geom_bond_atom_site_label_1
_geom_bond_atom_site_label_2
_geom_bond_distance
_geom_bond_site_symmetry_2
I1 C4 2.088(4) .
Cu1 O1 2.045(3) .
Cu1 O3 2.028(2) .
Cu1 O4 2.283(3) 2_656
Cu1 O5 1.924(3) .
Cu1 N1 1.906(3) .
O1 C1 1.287(5) .
O2 C1 1.233(5) .
O3 C7 1.268(5) .
O4 Cu1 2.283(3) 2_646
O4 C7 1.247(4) .
O5 H5A 0.8687 .
O5 H5B 0.8681 .
N1 C2 1.322(5) .
N1 C6 1.333(5) .
C1 C2 1.511(6) .
C2 C3 1.382(6) .
C3 H3 0.9300 .
C3 C4 1.402(6) .
C4 C5 1.394(5) .
C5 H5 0.9300 .
C5 C6 1.383(5) .
C6 C7 1.519(5) .
O6 H6A 0.8500 .
O6 H6B 0.8503 .
